data_1565727
loop_
_publ_author_name
'Jebastin Andrews, S.G.'
'Benita Jeba Silviya, S.'
'Bhuvanesh, Nattamai S.P.'
'Janet Sylvia Jaba Rose, J.'
'Winfred Jebaraj, J.'
'Balakrishnan, Chithiraivel'

_publ_section_title
;
 Crystal structure and evaluating C H&#x22EF;\p (aryl/chelate)
 interactions in
 bis(2-{[(2-hydroxyethyl)imino]-methyl}-4,6-diiodophenolato)-palladium(II)
 Schiff base complex derived from
 (E)-2-(((2-hydroxyethyl)imino)methyl)-4,6-diiodophenol
;
_journal_name_full 'Inorganica Chimica Acta'
_journal_page_first 119118
_journal_paper_doi 10.1016/j.ica.2019.119118
_journal_volume 498
_journal_year 2019
_chemical_formula_moiety 'C18 H16 I4 N2 O4 Pd, 2(C3 H7 N O)'
_chemical_formula_sum 'C24 H30 I4 N4 O6 Pd'
_chemical_formula_weight 1084.52
_space_group_crystal_system monoclinic
_space_group_IT_number 14
_space_group_name_Hall '-P 2yn'
_space_group_name_H-M_alt 'P 1 21/n 1'
_atom_sites_solution_hydrogens geom
_atom_sites_solution_primary dual
_cell_angle_alpha 90
_cell_angle_beta 92.6510(10)
_cell_angle_gamma 90
_cell_formula_units_Z 2
_cell_length_a 5.08440(10)
_cell_length_b 12.9078(3)
_cell_length_c 23.7918(6)
_cell_measurement_reflns_used 9713
_cell_measurement_temperature 110.0
_cell_measurement_theta_max 27.463
_cell_measurement_theta_min 3.017
_cell_volume 1559.75(6)
_computing_cell_refinement 'SAINT V8.38A (Bruker AXS, 2016)'
_computing_data_reduction 'SAINT V8.38A (Bruker AXS, 2016)'
_computing_molecular_graphics 'Olex2 (Dolomanov et al., 2009)'
_computing_publication_material 'Olex2 (Dolomanov et al., 2009)'
_computing_structure_refinement 'ShelXL (Sheldrick, 2015)'
_computing_structure_solution 'ShelXT (Sheldrick, 2015)'
_diffrn_ambient_temperature 110.0
_diffrn_detector 'Bruker APEX2 area detector'
_diffrn_detector_area_resol_mean 7.9
_diffrn_detector_type 'CCD area detector'
_diffrn_measured_fraction_theta_full 0.998
_diffrn_measured_fraction_theta_max 0.997
_diffrn_measurement_device 'three-circle diffractometer'
_diffrn_measurement_device_type 'Bruker PHOTON-II'
_diffrn_measurement_method '\f and \w scans'
_diffrn_radiation_monochromator 'mirror optics'
_diffrn_radiation_probe x-ray
_diffrn_radiation_type MoK\a
_diffrn_radiation_wavelength 0.71073
_diffrn_reflns_av_R_equivalents 0.0348
_diffrn_reflns_av_unetI/netI 0.0203
_diffrn_reflns_Laue_measured_fraction_full 0.998
_diffrn_reflns_Laue_measured_fraction_max 0.997
_diffrn_reflns_limit_h_max 6
_diffrn_reflns_limit_h_min -6
_diffrn_reflns_limit_k_max 16
_diffrn_reflns_limit_k_min -16
_diffrn_reflns_limit_l_max 30
_diffrn_reflns_limit_l_min -30
_diffrn_reflns_number 25859
_diffrn_reflns_point_group_measured_fraction_full 0.998
_diffrn_reflns_point_group_measured_fraction_max 0.997
_diffrn_reflns_theta_full 25.242
_diffrn_reflns_theta_max 27.491
_diffrn_reflns_theta_min 2.330
_diffrn_source 'microfocus sealed X-ray tube'
_diffrn_source_type 'Incoatec I\ms'
_diffrn_standards_number 0
_exptl_absorpt_coefficient_mu 4.597
_exptl_absorpt_correction_T_max 0.3334
_exptl_absorpt_correction_T_min 0.1290
_exptl_absorpt_correction_type multi-scan
_exptl_absorpt_process_details
'SADABS-2016/2 (Bruker,2016/2) was used for absorption correction. wR2(int) was 0.1064 before and 0.0652 after correction. The Ratio of minimum to maximum transmission is 0.3869. The \l/2 correction factor is Not present.'
_exptl_crystal_colour yellow
_exptl_crystal_colour_primary yellow
_exptl_crystal_density_diffrn 2.309
_exptl_crystal_description needle
_exptl_crystal_F_000 1016
_exptl_crystal_size_max 0.482
_exptl_crystal_size_mid 0.241
_exptl_crystal_size_min 0.195
_refine_diff_density_max 0.703
_refine_diff_density_min -1.122
_refine_diff_density_rms 0.122
_refine_ls_extinction_coef .
_refine_ls_extinction_method none
_refine_ls_goodness_of_fit_ref 1.183
_refine_ls_hydrogen_treatment constr
_refine_ls_matrix_type full
_refine_ls_number_parameters 181
_refine_ls_number_reflns 3561
_refine_ls_number_restraints 0
_refine_ls_restrained_S_all 1.183
_refine_ls_R_factor_all 0.0251
_refine_ls_R_factor_gt 0.0226
_refine_ls_shift/su_max 0.003
_refine_ls_shift/su_mean 0.000
_refine_ls_structure_factor_coef Fsqd
_refine_ls_weighting_details 'w=1/[\s^2^(Fo^2^)+(0.0103P)^2^+3.6818P] where P=(Fo^2^+2Fc^2^)/3'
_refine_ls_weighting_scheme calc
_refine_ls_wR_factor_gt 0.0445
_refine_ls_wR_factor_ref 0.0456
_reflns_Friedel_coverage 0.000
_reflns_Friedel_fraction_full .
_reflns_Friedel_fraction_max .
_reflns_number_gt 3368
_reflns_number_total 3561
_reflns_threshold_expression 'I > 2\s(I)'
_cod_data_source_file ICA-2019-498-119118.cif
_cod_data_source_block cbk1
_cod_database_code 1565727
_shelx_space_group_comment
;
The symmetry employed for this shelxl refinement is uniquely defined
by the following loop, which should always be used as a source of
symmetry information in preference to the above space-group names.
They are only intended as comments.
;
_shelx_estimated_absorpt_t_max 0.468
_shelx_estimated_absorpt_t_min 0.215
_olex2_refinement_description
;
1. Fixed Uiso
 At 1.2 times of:
  All C(H) groups, All C(H,H) groups
 At 1.5 times of:
  All C(H,H,H) groups, All O(H) groups
2.a Secondary CH2 refined with riding coordinates:
 C8(H8A,H8B), C9(H9A,H9B)
2.b Aromatic/amide H refined with riding coordinates:
 C3(H3), C5(H5), C7(H7), C3S(H3S)
2.c Idealised Me refined as rotating group:
 C4S(H4SA,H4SB,H4SC), C5S(H5SA,H5SB,H5SC)
2.d Idealised tetrahedral OH refined as rotating group:
 O2(H2)
;

loop_
_space_group_symop_operation_xyz
'x, y, z'
'-x+1/2, y+1/2, -z+1/2'
'-x, -y, -z'
'x-1/2, -y-1/2, z-1/2'

loop_
_atom_site_label
_atom_site_type_symbol
_atom_site_fract_x
_atom_site_fract_y
_atom_site_fract_z
_atom_site_U_iso_or_equiv
_atom_site_adp_type
_atom_site_occupancy
_atom_site_site_symmetry_order
_atom_site_calc_flag
_atom_site_refinement_flags_posn
_atom_site_refinement_flags_adp
_atom_site_refinement_flags_occupancy
_atom_site_disorder_assembly
_atom_site_disorder_group
I1 I 0.38870(4) 0.31980(2) 0.68526(2) 0.01348(6) Uani 1 1 d . . . . .
I2 I -0.40305(4) 0.64973(2) 0.73597(2) 0.01667(6) Uani 1 1 d . . . . .
Pd1 Pd 0.500000 0.500000 0.500000 0.00942(7) Uani 1 2 d S T P . .
O1 O 0.3797(4) 0.44900(16) 0.57336(9) 0.0123(4) Uani 1 1 d . . . . .
O2 O 0.2795(5) 0.84327(17) 0.49805(10) 0.0180(5) Uani 1 1 d . . . . .
H2 H 0.394879 0.844885 0.524473 0.027 Uiso 1 1 calc GR . . . .
N1 N 0.2235(5) 0.61364(19) 0.49703(11) 0.0108(5) Uani 1 1 d . . . . .
C1 C 0.2107(6) 0.4927(2) 0.60530(12) 0.0111(6) Uani 1 1 d . . . . .
C2 C 0.1680(6) 0.4492(2) 0.65921(12) 0.0105(5) Uani 1 1 d . . . . .
C3 C -0.0081(6) 0.4910(2) 0.69559(13) 0.0131(6) Uani 1 1 d . . . . .
H3 H -0.030384 0.459879 0.731255 0.016 Uiso 1 1 calc R . . . .
C4 C -0.1524(6) 0.5786(2) 0.67975(13) 0.0131(6) Uani 1 1 d . . . . .
C5 C -0.1246(6) 0.6224(2) 0.62768(13) 0.0139(6) Uani 1 1 d . . . . .
H5 H -0.227508 0.681156 0.616799 0.017 Uiso 1 1 calc R . . . .
C6 C 0.0558(6) 0.5809(2) 0.59017(13) 0.0119(6) Uani 1 1 d . . . . .
C7 C 0.0679(6) 0.6326(2) 0.53686(13) 0.0119(6) Uani 1 1 d . . . . .
H7 H -0.053973 0.687524 0.530229 0.014 Uiso 1 1 calc R . . . .
C8 C 0.1933(6) 0.6821(2) 0.44745(13) 0.0120(6) Uani 1 1 d . . . . .
H8A H 0.006738 0.703359 0.442100 0.014 Uiso 1 1 calc R . . . .
H8B H 0.242285 0.643737 0.413466 0.014 Uiso 1 1 calc R . . . .
C9 C 0.3656(6) 0.7781(2) 0.45445(14) 0.0143(6) Uani 1 1 d . . . . .
H9A H 0.549901 0.756793 0.463263 0.017 Uiso 1 1 calc R . . . .
H9B H 0.361006 0.817283 0.418640 0.017 Uiso 1 1 calc R . . . .
O1S O 0.6805(5) 0.84996(19) 0.57614(11) 0.0235(5) Uani 1 1 d . . . . .
N2S N 1.0141(6) 0.9547(2) 0.60789(12) 0.0186(6) Uani 1 1 d . . . . .
C3S C 0.8225(7) 0.9271(3) 0.57168(14) 0.0193(7) Uani 1 1 d . . . . .
H3S H 0.791043 0.969818 0.539571 0.023 Uiso 1 1 calc R . . . .
C4S C 1.1735(7) 1.0460(3) 0.59830(17) 0.0257(8) Uani 1 1 d . . . . .
H4SA H 1.357483 1.025231 0.594843 0.039 Uiso 1 1 calc GR . . . .
H4SB H 1.160947 1.093851 0.630024 0.039 Uiso 1 1 calc GR . . . .
H4SC H 1.109604 1.080310 0.563559 0.039 Uiso 1 1 calc GR . . . .
C5S C 1.0844(9) 0.8923(3) 0.65721(18) 0.0327(9) Uani 1 1 d . . . . .
H5SA H 0.943349 0.842496 0.663554 0.049 Uiso 1 1 calc GR . . . .
H5SB H 1.108822 0.937431 0.690167 0.049 Uiso 1 1 calc GR . . . .
H5SC H 1.248430 0.854901 0.651155 0.049 Uiso 1 1 calc GR . . . .

loop_
_atom_site_aniso_label
_atom_site_aniso_U_11
_atom_site_aniso_U_22
_atom_site_aniso_U_33
_atom_site_aniso_U_23
_atom_site_aniso_U_13
_atom_site_aniso_U_12
I1 0.01777(10) 0.01240(10) 0.01054(10) 0.00308(7) 0.00360(7) 0.00096(7)
I2 0.01658(10) 0.01791(10) 0.01618(11) -0.00720(8) 0.00791(8) -0.00285(7)
Pd1 0.01111(14) 0.00882(14) 0.00851(15) 0.00056(11) 0.00247(11) 0.00049(11)
O1 0.0153(10) 0.0122(10) 0.0099(10) 0.0025(8) 0.0055(8) 0.0015(8)
O2 0.0226(11) 0.0136(11) 0.0175(12) -0.0029(9) -0.0008(9) 0.0028(9)
N1 0.0133(11) 0.0109(12) 0.0083(12) 0.0010(9) 0.0001(9) -0.0005(9)
C1 0.0130(13) 0.0107(13) 0.0099(14) -0.0013(11) 0.0018(11) -0.0021(10)
C2 0.0121(13) 0.0096(13) 0.0098(14) 0.0001(11) -0.0006(11) 0.0002(10)
C3 0.0150(14) 0.0153(14) 0.0092(14) -0.0018(11) 0.0035(11) -0.0053(11)
C4 0.0137(13) 0.0138(14) 0.0122(14) -0.0043(11) 0.0037(11) -0.0033(11)
C5 0.0172(14) 0.0110(14) 0.0138(15) -0.0025(11) 0.0036(12) -0.0001(11)
C6 0.0122(13) 0.0115(14) 0.0121(15) -0.0013(11) 0.0026(11) -0.0022(10)
C7 0.0124(13) 0.0094(13) 0.0139(15) 0.0003(11) 0.0006(11) -0.0001(10)
C8 0.0133(13) 0.0132(14) 0.0097(14) 0.0009(11) 0.0009(11) 0.0032(11)
C9 0.0163(14) 0.0125(14) 0.0143(15) 0.0004(11) 0.0018(12) -0.0001(11)
O1S 0.0276(13) 0.0173(12) 0.0251(13) 0.0003(10) -0.0059(10) 0.0004(10)
N2S 0.0263(14) 0.0146(13) 0.0149(14) 0.0007(11) -0.0012(11) 0.0002(11)
C3S 0.0241(16) 0.0177(16) 0.0162(16) 0.0021(12) 0.0025(13) 0.0067(13)
C4S 0.0277(18) 0.0173(17) 0.032(2) 0.0001(15) 0.0040(15) -0.0032(14)
C5S 0.050(2) 0.0224(19) 0.025(2) 0.0050(15) -0.0135(17) -0.0071(17)

loop_
_atom_type_symbol
_atom_type_description
_atom_type_scat_dispersion_real
_atom_type_scat_dispersion_imag
_atom_type_scat_source
C C 0.0033 0.0016 'International Tables Vol C Tables 4.2.6.8 and 6.1.1.4'
H H 0.0000 0.0000 'International Tables Vol C Tables 4.2.6.8 and 6.1.1.4'
I I -0.4742 1.8119 'International Tables Vol C Tables 4.2.6.8 and 6.1.1.4'
N N 0.0061 0.0033 'International Tables Vol C Tables 4.2.6.8 and 6.1.1.4'
O O 0.0106 0.0060 'International Tables Vol C Tables 4.2.6.8 and 6.1.1.4'
Pd Pd -0.9988 1.0072 'International Tables Vol C Tables 4.2.6.8 and 6.1.1.4'

loop_
_geom_angle_atom_site_label_1
_geom_angle_atom_site_label_2
_geom_angle_atom_site_label_3
_geom_angle
_geom_angle_site_symmetry_1
_geom_angle_site_symmetry_3
O1 Pd1 O1 180.0 3_666 .
O1 Pd1 N1 91.66(9) 3_666 3_666
O1 Pd1 N1 88.33(9) 3_666 .
O1 Pd1 N1 88.34(9) . 3_666
O1 Pd1 N1 91.67(9) . .
N1 Pd1 N1 180.0 3_666 .
C1 O1 Pd1 127.38(19) . .
C9 O2 H2 109.5 . .
C7 N1 Pd1 124.1(2) . .
C7 N1 C8 115.5(2) . .
C8 N1 Pd1 120.43(18) . .
O1 C1 C2 119.1(3) . .
O1 C1 C6 124.9(3) . .
C6 C1 C2 116.0(2) . .
C1 C2 I1 118.6(2) . .
C3 C2 I1 118.7(2) . .
C3 C2 C1 122.6(3) . .
C2 C3 H3 120.1 . .
C2 C3 C4 119.7(3) . .
C4 C3 H3 120.1 . .
C3 C4 I2 120.7(2) . .
C5 C4 I2 119.0(2) . .
C5 C4 C3 120.3(3) . .
C4 C5 H5 119.7 . .
C4 C5 C6 120.6(3) . .
C6 C5 H5 119.7 . .
C1 C6 C7 123.3(3) . .
C5 C6 C1 120.8(3) . .
C5 C6 C7 115.9(3) . .
N1 C7 C6 128.0(3) . .
N1 C7 H7 116.0 . .
C6 C7 H7 116.0 . .
N1 C8 H8A 109.4 . .
N1 C8 H8B 109.4 . .
N1 C8 C9 111.2(3) . .
H8A C8 H8B 108.0 . .
C9 C8 H8A 109.4 . .
C9 C8 H8B 109.4 . .
O2 C9 C8 111.5(2) . .
O2 C9 H9A 109.3 . .
O2 C9 H9B 109.3 . .
C8 C9 H9A 109.3 . .
C8 C9 H9B 109.3 . .
H9A C9 H9B 108.0 . .
C3S N2S C4S 121.1(3) . .
C3S N2S C5S 121.5(3) . .
C4S N2S C5S 117.2(3) . .
O1S C3S N2S 125.3(3) . .
O1S C3S H3S 117.3 . .
N2S C3S H3S 117.3 . .
N2S C4S H4SA 109.5 . .
N2S C4S H4SB 109.5 . .
N2S C4S H4SC 109.5 . .
H4SA C4S H4SB 109.5 . .
H4SA C4S H4SC 109.5 . .
H4SB C4S H4SC 109.5 . .
N2S C5S H5SA 109.5 . .
N2S C5S H5SB 109.5 . .
N2S C5S H5SC 109.5 . .
H5SA C5S H5SB 109.5 . .
H5SA C5S H5SC 109.5 . .
H5SB C5S H5SC 109.5 . .

loop_
_geom_bond_atom_site_label_1
_geom_bond_atom_site_label_2
_geom_bond_distance
_geom_bond_site_symmetry_2
I1 C2 2.090(3) .
I2 C4 2.101(3) .
Pd1 O1 1.988(2) 3_666
Pd1 O1 1.988(2) .
Pd1 N1 2.031(2) 3_666
Pd1 N1 2.031(2) .
O1 C1 1.302(3) .
O2 H2 0.8400 .
O2 C9 1.420(4) .
N1 C7 1.286(4) .
N1 C8 1.476(4) .
C1 C2 1.426(4) .
C1 C6 1.422(4) .
C2 C3 1.383(4) .
C3 H3 0.9500 .
C3 C4 1.391(4) .
C4 C5 1.375(4) .
C5 H5 0.9500 .
C5 C6 1.414(4) .
C6 C7 1.437(4) .
C7 H7 0.9500 .
C8 H8A 0.9900 .
C8 H8B 0.9900 .
C8 C9 1.522(4) .
C9 H9A 0.9900 .
C9 H9B 0.9900 .
O1S C3S 1.237(4) .
N2S C3S 1.320(5) .
N2S C4S 1.453(4) .
N2S C5S 1.455(5) .
C3S H3S 0.9500 .
C4S H4SA 0.9800 .
C4S H4SB 0.9800 .
C4S H4SC 0.9800 .
C5S H5SA 0.9800 .
C5S H5SB 0.9800 .
C5S H5SC 0.9800 .

loop_
_geom_torsion_atom_site_label_1
_geom_torsion_atom_site_label_2
_geom_torsion_atom_site_label_3
_geom_torsion_atom_site_label_4
_geom_torsion
_geom_torsion_site_symmetry_1
_geom_torsion_site_symmetry_2
_geom_torsion_site_symmetry_3
_geom_torsion_site_symmetry_4
I1 C2 C3 C4 178.4(2) . . . .
I2 C4 C5 C6 175.7(2) . . . .
Pd1 O1 C1 C2 -174.1(2) . . . .
Pd1 O1 C1 C6 7.7(4) . . . .
Pd1 N1 C7 C6 0.5(5) . . . .
Pd1 N1 C8 C9 -90.5(3) . . . .
O1 C1 C2 I1 1.9(4) . . . .
O1 C1 C2 C3 -179.9(3) . . . .
O1 C1 C6 C5 179.5(3) . . . .
O1 C1 C6 C7 0.2(5) . . . .
N1 C8 C9 O2 -67.1(3) . . . .
C1 C2 C3 C4 0.3(5) . . . .
C1 C6 C7 N1 -4.6(5) . . . .
C2 C1 C6 C5 1.2(4) . . . .
C2 C1 C6 C7 -178.1(3) . . . .
C2 C3 C4 I2 -176.0(2) . . . .
C2 C3 C4 C5 1.4(5) . . . .
C3 C4 C5 C6 -1.7(5) . . . .
C4 C5 C6 C1 0.4(5) . . . .
C4 C5 C6 C7 179.8(3) . . . .
C5 C6 C7 N1 176.1(3) . . . .
C6 C1 C2 I1 -179.6(2) . . . .
C6 C1 C2 C3 -1.5(4) . . . .
C7 N1 C8 C9 88.6(3) . . . .
C8 N1 C7 C6 -178.5(3) . . . .
C4S N2S C3S O1S 178.8(3) . . . .
C5S N2S C3S O1S 2.4(5) . . . .
